data_2208288
loop_
_publ_author_name
'Yan, Xiao-Chen'
'Wang, Hai-Bo'
'Liu, Zhi-Qian'

_publ_section_title 1-Acetyl-3,3-bis[3-(2-methylphenyl)-1,2,4-oxadiazol-5-yl]-1<i>H</i>-indolin-2(3<i>H</i>)-one
_journal_coeditor_code CI6750
_journal_issue 3
_journal_name_full 'Acta Crystallographica Section E'
_journal_page_first o917
_journal_page_last o918
_journal_paper_doi 10.1107/S1600536806003588
_journal_volume 62
_journal_year 2006
_chemical_formula_iupac 'C30 H25 N5 O4'
_chemical_formula_moiety 'C30 H25 N5 O4'
_chemical_formula_sum 'C30 H25 N5 O4'
_chemical_formula_weight 519.55
_chemical_name_systematic 1-Acetyl-3,3-bis[3-(2-methylphenyl)-1,2,4-oxadiazol-5-yl]-1H-indolin-2(3H)-one
_space_group_IT_number 14
_symmetry_cell_setting monoclinic
_symmetry_space_group_name_Hall '-P 2ybc'
_symmetry_space_group_name_H-M 'P 1 21/c 1'
_atom_sites_solution_hydrogens geom
_atom_sites_solution_primary direct
_atom_sites_solution_secondary difmap
_audit_creation_method SHELXL-97
_cell_angle_alpha 90.00
_cell_angle_beta 93.85(3)
_cell_angle_gamma 90.00
_cell_formula_units_Z 4
_cell_length_a 11.680(2)
_cell_length_b 12.234(2)
_cell_length_c 18.396(4)
_cell_measurement_reflns_used 25
_cell_measurement_temperature 293(2)
_cell_measurement_theta_max 13
_cell_measurement_theta_min 10
_cell_volume 2622.7(8)
_computing_cell_refinement 'CAD-4 Software'
_computing_data_collection 'CAD-4 Software (Enraf--Nonius, 1989)'
_computing_data_reduction 'XCAD4 (Harms & Wocadlo, 1995)'
_computing_molecular_graphics 'SHELXTL (Siemens, 1996)'
_computing_publication_material SHELXL97
_computing_structure_refinement 'SHELXL97 (Sheldrick, 1997)'
_computing_structure_solution 'SHELXS97 (Sheldrick, 1997)'
_diffrn_ambient_temperature 293(2)
_diffrn_measured_fraction_theta_full 1.000
_diffrn_measured_fraction_theta_max 1.000
_diffrn_measurement_device_type 'Enraf--Nonius CAD-4'
_diffrn_measurement_method \w/2\q
_diffrn_radiation_monochromator graphite
_diffrn_radiation_source 'fine-focus sealed tube'
_diffrn_radiation_type MoK\a
_diffrn_radiation_wavelength 0.71073
_diffrn_reflns_av_R_equivalents 0.0296
_diffrn_reflns_av_sigmaI/netI 0.0595
_diffrn_reflns_limit_h_max 14
_diffrn_reflns_limit_h_min 0
_diffrn_reflns_limit_k_max 15
_diffrn_reflns_limit_k_min 0
_diffrn_reflns_limit_l_max 22
_diffrn_reflns_limit_l_min -22
_diffrn_reflns_number 5405
_diffrn_reflns_theta_full 25.98
_diffrn_reflns_theta_max 25.98
_diffrn_reflns_theta_min 1.75
_diffrn_standards_decay_% 0
_diffrn_standards_interval_count 200
_diffrn_standards_number 3
_exptl_absorpt_coefficient_mu 0.090
_exptl_absorpt_correction_T_max 0.9823
_exptl_absorpt_correction_T_min 0.9650
_exptl_absorpt_correction_type psi-scan
_exptl_absorpt_process_details '(North <i>et al.</i>,  1968)'
_exptl_crystal_colour colourless
_exptl_crystal_density_diffrn 1.316
_exptl_crystal_density_method 'not measured'
_exptl_crystal_description Block
_exptl_crystal_F_000 1088
_exptl_crystal_size_max 0.40
_exptl_crystal_size_mid 0.20
_exptl_crystal_size_min 0.20
_refine_diff_density_max 0.241
_refine_diff_density_min -0.210
_refine_ls_extinction_coef 0.0073(10)
_refine_ls_extinction_expression Fc^*^=kFc[1+0.001xFc^2^\l^3^/sin(2\q)]^-1/4^
_refine_ls_extinction_method SHELXL97
_refine_ls_goodness_of_fit_ref 1.061
_refine_ls_hydrogen_treatment constr
_refine_ls_matrix_type full
_refine_ls_number_parameters 356
_refine_ls_number_reflns 5144
_refine_ls_number_restraints 0
_refine_ls_restrained_S_all 1.061
_refine_ls_R_factor_all 0.1291
_refine_ls_R_factor_gt 0.0668
_refine_ls_shift/su_max 0.010
_refine_ls_shift/su_mean 0.000
_refine_ls_structure_factor_coef Fsqd
_refine_ls_weighting_details 'calc w=1/[\s^2^(Fo^2^)+(0.07P)^2^+0.4P] where P=(Fo^2^+2Fc^2^)/3'
_refine_ls_weighting_scheme calc
_refine_ls_wR_factor_gt 0.1444
_refine_ls_wR_factor_ref 0.1719
_reflns_number_gt 2860
_reflns_number_total 5144
_reflns_threshold_expression I>2\s(I)
_cod_data_source_file ci6750.cif
_cod_data_source_block I
_cod_depositor_comments
;
The following automatic conversions were performed:
'_symmetry_cell_setting' value 'Monoclinic' changed to 'monoclinic'
according to '/home/saulius/struct/CIF-dictionaries/cif_core.dic'
dictionary named 'cif_core.dic' version 2.4.1 from 2010-06-29.

Automatic conversion script
Id: cif_fix_enum 1527 2010-12-29 10:47:43Z saulius 

The following automatic conversions were performed:

'_symmetry_cell_setting' value 'Monoclinic' changed to 'monoclinic'
according to /home/saulius/struct/CIF-dictionaries/cif_core.dic
dictionary named 'cif_core.dic' version 2.4.1 from 2010-06-29.

Automatic conversion script
Id: cif_fix_values 1715 2011-07-08 13:25:40Z adriana 
;
_cod_original_sg_symbol_H-M 'P 21/c'
_cod_database_code 2208288
_cod_database_fobs_code 2208288

loop_
_symmetry_equiv_pos_as_xyz
'x, y, z'
'-x, y+1/2, -z+1/2'
'-x, -y, -z'
'x, -y-1/2, z-1/2'

loop_
_atom_site_label
_atom_site_fract_x
_atom_site_fract_y
_atom_site_fract_z
_atom_site_U_iso_or_equiv
_atom_site_adp_type
_atom_site_calc_flag
_atom_site_refinement_flags
_atom_site_occupancy
_atom_site_type_symbol
O1 0.96848(18) 0.5258(2) 0.18722(13) 0.0813(8) Uani d . 1 O
O2 0.58841(18) 0.54239(18) 0.07950(12) 0.0612(6) Uani d . 1 O
O3 0.6494(3) 0.8469(2) -0.00570(16) 0.1063(10) Uani d . 1 O
O4 0.43250(18) 0.6889(2) 0.29942(11) 0.0689(7) Uani d . 1 O
N1 1.0462(2) 0.5553(3) 0.13436(17) 0.0796(10) Uani d . 1 N
N2 0.86902(18) 0.6141(2) 0.10125(14) 0.0505(6) Uani d . 1 N
N3 0.41117(19) 0.6927(2) 0.18048(13) 0.0502(6) Uani d . 1 N
N4 0.3372(2) 0.7581(3) 0.28072(14) 0.0699(8) Uani d . 1 N
N5 0.63447(18) 0.72749(19) 0.08589(12) 0.0451(6) Uani d . 1 N
C1 1.0914(4) 0.7664(4) -0.1016(2) 0.0895(13) Uani d . 1 C
H1B 1.1151 0.8039 -0.1420 0.107 Uiso calc R 1 H
C2 0.9807(4) 0.7793(3) -0.0811(2) 0.0826(11) Uani d . 1 C
H2B 0.9289 0.8239 -0.1079 0.099 Uiso calc R 1 H
C3 0.9483(3) 0.7248(3) -0.02023(18) 0.0654(9) Uani d . 1 C
H3B 0.8739 0.7331 -0.0059 0.078 Uiso calc R 1 H
C4 1.0251(2) 0.6571(2) 0.02048(17) 0.0524(8) Uani d . 1 C
C5 1.1375(3) 0.6437(3) -0.00172(18) 0.0619(9) Uani d . 1 C
C6 1.1666(3) 0.6992(4) -0.0631(2) 0.0839(12) Uani d . 1 C
H6A 1.2401 0.6906 -0.0789 0.101 Uiso calc R 1 H
C7 1.2241(3) 0.5710(3) 0.0377(2) 0.0800(12) Uani d . 1 C
H7A 1.2920 0.5676 0.0112 0.120 Uiso calc R 1 H
H7B 1.1926 0.4989 0.0417 0.120 Uiso calc R 1 H
H7C 1.2431 0.5998 0.0855 0.120 Uiso calc R 1 H
C8 0.9836(2) 0.6069(2) 0.08563(16) 0.0478(7) Uani d . 1 C
C9 0.8660(2) 0.5634(3) 0.16148(17) 0.0514(8) Uani d . 1 C
C10 0.7672(2) 0.5386(3) 0.20532(17) 0.0575(8) Uani d . 1 C
H10A 0.7932 0.5393 0.2565 0.069 Uiso calc R 1 H
H10B 0.7398 0.4655 0.1934 0.069 Uiso calc R 1 H
C11 0.6658(2) 0.6204(2) 0.19283(15) 0.0457(7) Uani d . 1 C
C12 0.6235(2) 0.6211(2) 0.11297(16) 0.0442(7) Uani d . 1 C
C13 0.6788(2) 0.7965(2) 0.14334(18) 0.0497(8) Uani d . 1 C
C14 0.6988(3) 0.9080(3) 0.1422(2) 0.0741(11) Uani d . 1 C
H14A 0.6859 0.9486 0.0997 0.089 Uiso calc R 1 H
C15 0.7383(3) 0.9557(4) 0.2064(3) 0.0953(15) Uani d . 1 C
H15A 0.7530 1.0305 0.2069 0.114 Uiso calc R 1 H
C16 0.7572(3) 0.8978(4) 0.2702(3) 0.0980(16) Uani d . 1 C
H16A 0.7841 0.9331 0.3127 0.118 Uiso calc R 1 H
C17 0.7362(3) 0.7875(4) 0.2706(2) 0.0749(11) Uani d . 1 C
H17A 0.7481 0.7474 0.3133 0.090 Uiso calc R 1 H
C18 0.6973(2) 0.7372(3) 0.20685(17) 0.0498(8) Uani d . 1 C
C19 0.5619(4) 0.6800(3) -0.03975(19) 0.0920(13) Uani d . 1 C
H19A 0.5455 0.7157 -0.0858 0.138 Uiso calc R 1 H
H19B 0.4916 0.6547 -0.0214 0.138 Uiso calc R 1 H
H19C 0.6119 0.6190 -0.0461 0.138 Uiso calc R 1 H
C20 0.6182(3) 0.7580(3) 0.01246(19) 0.0638(9) Uani d . 1 C
C21 0.5695(2) 0.5789(3) 0.23925(17) 0.0549(8) Uani d . 1 C
H21A 0.5445 0.5074 0.2218 0.066 Uiso calc R 1 H
H21B 0.5996 0.5709 0.2894 0.066 Uiso calc R 1 H
C22 0.4689(2) 0.6545(2) 0.23648(16) 0.0472(7) Uani d . 1 C
C23 0.3291(2) 0.7567(2) 0.21075(15) 0.0453(7) Uani d . 1 C
C24 0.3715(3) 0.8873(3) 0.0770(2) 0.0849(12) Uani d . 1 C
H24A 0.4301 0.8928 0.1160 0.127 Uiso calc R 1 H
H24B 0.3734 0.9510 0.0467 0.127 Uiso calc R 1 H
H24C 0.3847 0.8233 0.0485 0.127 Uiso calc R 1 H
C25 0.2561(3) 0.8789(3) 0.10815(18) 0.0582(8) Uani d . 1 C
C26 0.1631(3) 0.9355(3) 0.0751(2) 0.0758(11) Uani d . 1 C
H26A 0.1743 0.9786 0.0345 0.091 Uiso calc R 1 H
C27 0.0559(3) 0.9295(3) 0.1005(2) 0.0801(11) Uani d . 1 C
H27A -0.0045 0.9677 0.0769 0.096 Uiso calc R 1 H
C28 0.0372(3) 0.8684(3) 0.1596(2) 0.0734(11) Uani d . 1 C
H28A -0.0359 0.8644 0.1766 0.088 Uiso calc R 1 H
C29 0.1270(2) 0.8120(3) 0.19460(18) 0.0600(9) Uani d . 1 C
H29A 0.1143 0.7705 0.2356 0.072 Uiso calc R 1 H
C30 0.2370(2) 0.8165(2) 0.16906(16) 0.0468(7) Uani d . 1 C

loop_
_atom_site_aniso_label
_atom_site_aniso_U_11
_atom_site_aniso_U_22
_atom_site_aniso_U_33
_atom_site_aniso_U_12
_atom_site_aniso_U_13
_atom_site_aniso_U_23
O1 0.0412(12) 0.108(2) 0.0955(18) 0.0237(13) 0.0128(12) 0.0450(15)
O2 0.0603(14) 0.0541(13) 0.0693(14) -0.0047(11) 0.0038(11) -0.0075(11)
O3 0.106(2) 0.101(2) 0.112(2) -0.0114(18) 0.0064(17) 0.0604(19)
O4 0.0579(14) 0.0983(18) 0.0500(13) 0.0198(13) 0.0004(11) -0.0045(12)
N1 0.0348(15) 0.108(3) 0.098(2) 0.0162(16) 0.0183(15) 0.041(2)
N2 0.0310(13) 0.0587(16) 0.0624(16) 0.0084(11) 0.0072(11) 0.0071(13)
N3 0.0393(13) 0.0615(16) 0.0506(14) 0.0095(12) 0.0089(11) 0.0051(12)
N4 0.0562(17) 0.097(2) 0.0567(17) 0.0251(16) 0.0032(13) -0.0096(16)
N5 0.0310(12) 0.0472(15) 0.0574(15) 0.0042(11) 0.0055(11) 0.0103(12)
C1 0.102(3) 0.101(3) 0.069(3) -0.021(3) 0.031(2) -0.005(2)
C2 0.096(3) 0.083(3) 0.067(2) -0.007(2) 0.002(2) 0.008(2)
C3 0.063(2) 0.071(2) 0.063(2) -0.0063(19) 0.0081(17) 0.0014(18)
C4 0.0413(17) 0.0532(19) 0.063(2) -0.0005(15) 0.0080(15) -0.0100(16)
C5 0.0477(19) 0.070(2) 0.069(2) -0.0068(17) 0.0176(16) -0.0230(18)
C6 0.072(3) 0.104(3) 0.079(3) -0.015(2) 0.029(2) -0.019(2)
C7 0.0402(19) 0.099(3) 0.103(3) 0.007(2) 0.0176(19) -0.023(2)
C8 0.0318(15) 0.0473(18) 0.065(2) 0.0052(13) 0.0063(14) -0.0006(15)
C9 0.0323(15) 0.056(2) 0.065(2) 0.0113(14) 0.0041(14) 0.0091(16)
C10 0.0395(17) 0.067(2) 0.067(2) 0.0101(16) 0.0084(14) 0.0194(17)
C11 0.0326(15) 0.0529(18) 0.0521(17) 0.0082(14) 0.0054(13) 0.0109(14)
C12 0.0303(14) 0.0457(18) 0.0570(18) 0.0046(13) 0.0065(13) 0.0028(15)
C13 0.0226(13) 0.0459(18) 0.081(2) 0.0015(13) 0.0090(14) -0.0023(17)
C14 0.0417(19) 0.052(2) 0.130(3) -0.0042(16) 0.016(2) -0.003(2)
C15 0.045(2) 0.066(3) 0.177(5) -0.014(2) 0.029(3) -0.040(3)
C16 0.044(2) 0.119(4) 0.131(4) -0.018(3) 0.012(2) -0.068(3)
C17 0.0377(18) 0.105(3) 0.082(3) -0.004(2) 0.0022(17) -0.027(2)
C18 0.0251(14) 0.062(2) 0.063(2) 0.0040(14) 0.0048(13) -0.0036(17)
C19 0.105(3) 0.107(3) 0.061(2) 0.016(3) -0.012(2) 0.009(2)
C20 0.0444(18) 0.078(3) 0.069(2) 0.0109(18) 0.0095(16) 0.029(2)
C21 0.0381(16) 0.065(2) 0.063(2) 0.0032(15) 0.0099(14) 0.0155(16)
C22 0.0365(16) 0.0579(19) 0.0477(18) -0.0028(14) 0.0069(14) 0.0028(15)
C23 0.0344(15) 0.0509(18) 0.0514(18) -0.0008(14) 0.0093(13) -0.0078(14)
C24 0.062(2) 0.093(3) 0.103(3) 0.021(2) 0.028(2) 0.031(2)
C25 0.0501(19) 0.056(2) 0.069(2) 0.0137(16) 0.0070(16) -0.0005(17)
C26 0.071(2) 0.074(3) 0.082(3) 0.022(2) 0.003(2) 0.009(2)
C27 0.053(2) 0.087(3) 0.099(3) 0.024(2) -0.009(2) -0.006(2)
C28 0.0357(18) 0.089(3) 0.096(3) 0.0139(19) 0.0032(18) -0.021(2)
C29 0.0384(17) 0.070(2) 0.072(2) -0.0009(16) 0.0053(15) -0.0119(17)
C30 0.0367(16) 0.0497(18) 0.0541(18) 0.0048(14) 0.0038(13) -0.0125(15)

loop_
_atom_type_symbol
_atom_type_description
_atom_type_scat_dispersion_real
_atom_type_scat_dispersion_imag
_atom_type_scat_source
C C 0.0033 0.0016 'International Tables Vol C Tables 4.2.6.8 and 6.1.1.4'
H H 0.0000 0.0000 'International Tables Vol C Tables 4.2.6.8 and 6.1.1.4'
N N 0.0061 0.0033 'International Tables Vol C Tables 4.2.6.8 and 6.1.1.4'
O O 0.0106 0.0060 'International Tables Vol C Tables 4.2.6.8 and 6.1.1.4'

loop_
_geom_angle_atom_site_label_1
_geom_angle_atom_site_label_2
_geom_angle_atom_site_label_3
_geom_angle
_geom_angle_publ_flag
C9 O1 N1 105.5(2) ?
C22 O4 N4 105.6(2) ?
C8 N1 O1 104.0(2) ?
C9 N2 C8 103.4(2) ?
C22 N3 C23 103.0(2) ?
C23 N4 O4 103.8(2) ?
C12 N5 C20 125.4(3) ?
C12 N5 C13 108.9(2) ?
C20 N5 C13 125.2(3) ?
C6 C1 C2 120.6(4) ?
C6 C1 H1B 119.7 ?
C2 C1 H1B 119.7 ?
C3 C2 C1 118.7(4) ?
C3 C2 H2B 120.7 ?
C1 C2 H2B 120.7 ?
C2 C3 C4 121.3(3) ?
C2 C3 H3B 119.3 ?
C4 C3 H3B 119.3 ?
C3 C4 C5 119.3(3) ?
C3 C4 C8 116.9(3) ?
C5 C4 C8 123.8(3) ?
C6 C5 C4 117.7(3) ?
C6 C5 C7 119.6(3) ?
C4 C5 C7 122.7(3) ?
C1 C6 C5 122.4(4) ?
C1 C6 H6A 118.8 ?
C5 C6 H6A 118.8 ?
C5 C7 H7A 109.5 ?
C5 C7 H7B 109.5 ?
H7A C7 H7B 109.5 ?
C5 C7 H7C 109.5 ?
H7A C7 H7C 109.5 ?
H7B C7 H7C 109.5 ?
N1 C8 N2 113.4(3) ?
N1 C8 C4 125.2(3) ?
N2 C8 C4 121.4(3) ?
N2 C9 O1 113.5(3) ?
N2 C9 C10 129.9(3) ?
O1 C9 C10 116.6(3) ?
C9 C10 C11 113.6(2) y
C9 C10 H10A 108.8 ?
C11 C10 H10A 108.8 ?
C9 C10 H10B 108.8 ?
C11 C10 H10B 108.8 ?
H10A C10 H10B 107.7 ?
C18 C11 C12 102.8(2) ?
C18 C11 C21 113.6(2) ?
C12 C11 C21 109.6(2) ?
C18 C11 C10 114.4(2) ?
C12 C11 C10 109.9(2) ?
C21 C11 C10 106.4(2) ?
O2 C12 N5 126.8(3) ?
O2 C12 C11 124.7(3) ?
N5 C12 C11 108.5(2) ?
C18 C13 C14 120.9(3) ?
C18 C13 N5 110.2(3) ?
C14 C13 N5 128.8(3) ?
C15 C14 C13 117.0(4) ?
C15 C14 H14A 121.5 ?
C13 C14 H14A 121.5 ?
C14 C15 C16 122.7(4) ?
C14 C15 H15A 118.6 ?
C16 C15 H15A 118.6 ?
C17 C16 C15 119.6(4) ?
C17 C16 H16A 120.2 ?
C15 C16 H16A 120.2 ?
C16 C17 C18 119.0(4) ?
C16 C17 H17A 120.5 ?
C18 C17 H17A 120.5 ?
C17 C18 C13 120.8(3) ?
C17 C18 C11 129.7(3) ?
C13 C18 C11 109.5(3) ?
C20 C19 H19A 109.5 ?
C20 C19 H19B 109.5 ?
H19A C19 H19B 109.5 ?
C20 C19 H19C 109.5 ?
H19A C19 H19C 109.5 ?
H19B C19 H19C 109.5 ?
O3 C20 N5 119.0(4) yes
O3 C20 C19 122.3(3) yes
N5 C20 C19 118.7(3) yes
C22 C21 C11 112.2(2) y
C22 C21 H21A 109.2 ?
C11 C21 H21A 109.2 ?
C22 C21 H21B 109.2 ?
C11 C21 H21B 109.2 ?
H21A C21 H21B 107.9 ?
N3 C22 O4 113.8(3) ?
N3 C22 C21 128.6(3) ?
O4 C22 C21 117.6(3) ?
N4 C23 N3 113.9(3) ?
N4 C23 C30 121.1(3) ?
N3 C23 C30 125.0(3) ?
C25 C24 H24A 109.5 ?
C25 C24 H24B 109.5 ?
H24A C24 H24B 109.5 ?
C25 C24 H24C 109.5 ?
H24A C24 H24C 109.5 ?
H24B C24 H24C 109.5 ?
C30 C25 C26 117.6(3) ?
C30 C25 C24 122.9(3) ?
C26 C25 C24 119.5(3) ?
C27 C26 C25 121.9(4) ?
C27 C26 H26A 119.1 ?
C25 C26 H26A 119.1 ?
C28 C27 C26 120.5(3) ?
C28 C27 H27A 119.7 ?
C26 C27 H27A 119.7 ?
C27 C28 C29 119.6(3) ?
C27 C28 H28A 120.2 ?
C29 C28 H28A 120.2 ?
C28 C29 C30 120.7(3) ?
C28 C29 H29A 119.6 ?
C30 C29 H29A 119.6 ?
C25 C30 C29 119.7(3) ?
C25 C30 C23 122.8(3) ?
C29 C30 C23 117.5(3) ?

loop_
_geom_bond_atom_site_label_1
_geom_bond_atom_site_label_2
_geom_bond_distance
_geom_bond_publ_flag
O1 C9 1.339(3) yes
O1 N1 1.421(3) yes
O2 C12 1.201(3) yes
O3 C20 1.202(4) yes
O4 C22 1.328(3) yes
O4 N4 1.422(3) yes
N1 C8 1.284(4) yes
N2 C9 1.272(3) yes
N2 C8 1.391(3) yes
N3 C22 1.281(3) yes
N3 C23 1.384(3) yes
N4 C23 1.285(3) yes
N5 C12 1.402(3) yes
N5 C20 1.402(4) yes
N5 C13 1.423(4) yes
C1 C6 1.366(5) ?
C1 C2 1.381(5) ?
C1 H1B 0.93 ?
C2 C3 1.379(5) ?
C2 H2B 0.93 ?
C3 C4 1.400(4) ?
C3 H3B 0.93 ?
C4 C5 1.411(4) ?
C4 C8 1.458(4) ?
C5 C6 1.380(5) ?
C5 C7 1.497(5) ?
C6 H6A 0.93 ?
C7 H7A 0.96 ?
C7 H7B 0.96 ?
C7 H7C 0.96 ?
C9 C10 1.483(4) ?
C10 C11 1.557(4) ?
C10 H10A 0.97 ?
C10 H10B 0.97 ?
C11 C18 1.494(4) ?
C11 C12 1.518(4) ?
C11 C21 1.543(4) ?
C13 C18 1.379(4) ?
C13 C14 1.384(4) ?
C14 C15 1.370(6) ?
C14 H14A 0.93 ?
C15 C16 1.376(6) ?
C15 H15A 0.93 ?
C16 C17 1.371(6) ?
C16 H16A 0.93 ?
C17 C18 1.374(4) ?
C17 H17A 0.93 ?
C19 C20 1.477(5) ?
C19 H19A 0.96 ?
C19 H19B 0.96 ?
C19 H19C 0.96 ?
C21 C22 1.494(4) ?
C21 H21A 0.97 ?
C21 H21B 0.97 ?
C23 C30 1.473(4) ?
C24 C25 1.503(4) ?
C24 H24A 0.96 ?
C24 H24B 0.96 ?
C24 H24C 0.96 ?
C25 C30 1.386(4) ?
C25 C26 1.393(4) ?
C26 C27 1.368(5) ?
C26 H26A 0.93 ?
C27 C28 1.348(5) ?
C27 H27A 0.93 ?
C28 C29 1.379(4) ?
C28 H28A 0.93 ?
C29 C30 1.398(4) ?
C29 H29A 0.93 ?

loop_
_geom_hbond_atom_site_label_D
_geom_hbond_atom_site_label_H
_geom_hbond_atom_site_label_A
_geom_hbond_site_symmetry_A
_geom_hbond_distance_DH
_geom_hbond_distance_HA
_geom_hbond_distance_DA
_geom_hbond_angle_DHA
_geom_hbond_publ_flag
C3 H3B N2 . 0.93 2.45 2.822(4) 104 yes
C14 H14A O3 . 0.93 2.32 2.843(5) 115 yes
C16 H16A N1 2_755 0.93 2.62 3.395(6) 142 yes
C24 H24B O3 3_675 0.96 2.59 3.509(5) 160 yes

loop_
_geom_torsion_atom_site_label_1
_geom_torsion_atom_site_label_2
_geom_torsion_atom_site_label_3
_geom_torsion_atom_site_label_4
_geom_torsion
C9 O1 N1 C8 1.1(4)
C22 O4 N4 C23 -0.2(3)
C6 C1 C2 C3 1.4(6)
C1 C2 C3 C4 -0.2(5)
C2 C3 C4 C5 -0.6(5)
C2 C3 C4 C8 177.5(3)
C3 C4 C5 C6 0.3(5)
C8 C4 C5 C6 -177.7(3)
C3 C4 C5 C7 -178.6(3)
C8 C4 C5 C7 3.5(5)
C2 C1 C6 C5 -1.7(6)
C4 C5 C6 C1 0.9(5)
C7 C5 C6 C1 179.8(4)
O1 N1 C8 N2 -0.4(4)
O1 N1 C8 C4 178.0(3)
C9 N2 C8 N1 -0.5(4)
C9 N2 C8 C4 -178.9(3)
C3 C4 C8 N1 -169.9(3)
C5 C4 C8 N1 8.1(5)
C3 C4 C8 N2 8.3(4)
C5 C4 C8 N2 -173.7(3)
C8 N2 C9 O1 1.3(4)
C8 N2 C9 C10 -177.3(3)
N1 O1 C9 N2 -1.5(4)
N1 O1 C9 C10 177.2(3)
N2 C9 C10 C11 -25.6(5)
O1 C9 C10 C11 155.8(3)
C9 C10 C11 C18 -56.6(4)
C9 C10 C11 C12 58.5(3)
C9 C10 C11 C21 177.1(3)
C20 N5 C12 O2 -7.7(4)
C13 N5 C12 O2 179.7(3)
C20 N5 C12 C11 171.4(2)
C13 N5 C12 C11 -1.2(3)
C18 C11 C12 O2 -179.3(3)
C21 C11 C12 O2 -58.2(4)
C10 C11 C12 O2 58.5(4)
C18 C11 C12 N5 1.6(3)
C21 C11 C12 N5 122.7(2)
C10 C11 C12 N5 -120.6(2)
C12 N5 C13 C18 0.2(3)
C20 N5 C13 C18 -172.4(2)
C12 N5 C13 C14 -177.0(3)
C20 N5 C13 C14 10.3(4)
C18 C13 C14 C15 0.6(4)
N5 C13 C14 C15 177.6(3)
C13 C14 C15 C16 -0.5(5)
C14 C15 C16 C17 0.0(6)
C15 C16 C17 C18 0.4(5)
C16 C17 C18 C13 -0.3(5)
C16 C17 C18 C11 -178.5(3)
C14 C13 C18 C17 -0.2(4)
N5 C13 C18 C17 -177.7(2)
C14 C13 C18 C11 178.4(3)
N5 C13 C18 C11 0.8(3)
C12 C11 C18 C17 176.9(3)
C21 C11 C18 C17 58.5(4)
C10 C11 C18 C17 -63.9(4)
C12 C11 C18 C13 -1.5(3)
C21 C11 C18 C13 -119.9(3)
C10 C11 C18 C13 117.7(3)
C12 N5 C20 O3 -167.0(3)
C13 N5 C20 O3 4.5(4)
C12 N5 C20 C19 13.8(4)
C13 N5 C20 C19 -174.7(3)
C18 C11 C21 C22 49.3(3)
C12 C11 C21 C22 -65.1(3)
C10 C11 C21 C22 176.0(2)
C23 N3 C22 O4 -0.7(3)
C23 N3 C22 C21 179.6(3)
N4 O4 C22 N3 0.6(3)
N4 O4 C22 C21 -179.7(3)
C11 C21 C22 N3 52.9(4)
C11 C21 C22 O4 -126.8(3)
O4 N4 C23 N3 -0.2(3)
O4 N4 C23 C30 178.0(3)
C22 N3 C23 N4 0.5(3)
C22 N3 C23 C30 -177.6(3)
C30 C25 C26 C27 -0.8(5)
C24 C25 C26 C27 179.0(4)
C25 C26 C27 C28 0.6(6)
C26 C27 C28 C29 0.2(6)
C27 C28 C29 C30 -0.7(5)
C26 C25 C30 C29 0.3(5)
C24 C25 C30 C29 -179.5(3)
C26 C25 C30 C23 -177.3(3)
C24 C25 C30 C23 2.8(5)
C28 C29 C30 C25 0.4(5)
C28 C29 C30 C23 178.2(3)
N4 C23 C30 C25 136.0(3)
N3 C23 C30 C25 -46.0(4)
N4 C23 C30 C29 -41.7(4)
N3 C23 C30 C29 136.3(3)

loop_
_cod_related_entry_id
_cod_related_entry_database
_cod_related_entry_code
1 ChemSpider 21126410
